data_7150657
loop_
_publ_author_name
'Wu, Yao-Ting'
'Tai, Chia-Cheng'
'Lin, Wei-Chih'
'Baldridge, Kim K.'

_publ_section_title
;
 1,3,4,6,7,9-Hexamethylbenzo[1,2-c:3,4-c&#x2032;:5,6-c&#x2032;&#x2032;]trithiophene:
 a twisted heteroarene
;
_journal_issue 13
_journal_name_full 'Organic &amp; Biomolecular Chemistry'
_journal_page_first 2748
_journal_page_last 2755
_journal_paper_doi 10.1039/b902517k
_journal_volume 7
_journal_year 2009
_chemical_formula_sum 'C18 H18 S3'
_chemical_formula_weight 330.50
_chemical_name_common 1,3,4,6,7,9-Hexamethylbenzo(1,2-c:3,4-c':5,6-c'')trithiophene
_chemical_name_systematic
;
?
;
_space_group_IT_number 15
_symmetry_cell_setting monoclinic
_symmetry_space_group_name_Hall '-C 2yc'
_symmetry_space_group_name_H-M 'C 1 2/c 1'
_atom_sites_solution_hydrogens geom
_atom_sites_solution_primary direct
_atom_sites_solution_secondary difmap
_audit_creation_method SHELXL-97
_cell_angle_alpha 90.00
_cell_angle_beta 94.392(2)
_cell_angle_gamma 90.00
_cell_formula_units_Z 8
_cell_length_a 20.700(3)
_cell_length_b 8.1002(11)
_cell_length_c 19.248(3)
_cell_measurement_reflns_used 5099
_cell_measurement_temperature 100(2)
_cell_measurement_theta_max 25
_cell_measurement_theta_min 2.5
_cell_volume 3217.9(8)
_computing_cell_refinement 'Bruker Smart'
_computing_data_collection 'Bruker Smart'
_computing_data_reduction 'Bruker Saint'
_computing_molecular_graphics 'Bruker Shelxtl'
_computing_publication_material 'Bruker Shelxtl'
_computing_structure_refinement 'Shelxtl-97 (Sheldrick, 2000)'
_computing_structure_solution 'Shelxtl-97 (Sheldrick, 1990)'
_diffrn_ambient_temperature 295(2)
_diffrn_measured_fraction_theta_full 0.986
_diffrn_measured_fraction_theta_max 0.986
_diffrn_measurement_device_type 'CCD area detector'
_diffrn_measurement_method 'phi and omega scans'
_diffrn_radiation_monochromator graphite
_diffrn_radiation_source 'fine-focus sealed tube'
_diffrn_radiation_type MoK\a
_diffrn_radiation_wavelength 0.71073
_diffrn_reflns_av_R_equivalents 0.0506
_diffrn_reflns_av_sigmaI/netI 0.0409
_diffrn_reflns_limit_h_max 26
_diffrn_reflns_limit_h_min -27
_diffrn_reflns_limit_k_max 10
_diffrn_reflns_limit_k_min -8
_diffrn_reflns_limit_l_max 21
_diffrn_reflns_limit_l_min -25
_diffrn_reflns_number 11218
_diffrn_reflns_theta_full 28.19
_diffrn_reflns_theta_max 28.19
_diffrn_reflns_theta_min 1.97
_exptl_absorpt_coefficient_mu 0.451
_exptl_absorpt_correction_T_max 0.94888
_exptl_absorpt_correction_T_min 0.68333
_exptl_absorpt_correction_type empirical
_exptl_crystal_colour COlorless
_exptl_crystal_density_diffrn 1.364
_exptl_crystal_density_meas ?
_exptl_crystal_density_method .
_exptl_crystal_description Lump
_exptl_crystal_F_000 1392
_exptl_crystal_size_max 0.40
_exptl_crystal_size_mid 0.30
_exptl_crystal_size_min 0.30
_refine_diff_density_max 0.762
_refine_diff_density_min -0.391
_refine_diff_density_rms 0.085
_refine_ls_extinction_method none
_refine_ls_goodness_of_fit_ref 1.031
_refine_ls_hydrogen_treatment constr
_refine_ls_matrix_type full
_refine_ls_number_parameters 196
_refine_ls_number_reflns 3910
_refine_ls_number_restraints 0
_refine_ls_restrained_S_all 1.031
_refine_ls_R_factor_all 0.0468
_refine_ls_R_factor_gt 0.0405
_refine_ls_shift/su_max 0.002
_refine_ls_shift/su_mean 0.000
_refine_ls_structure_factor_coef Fsqd
_refine_ls_weighting_details 'calc w=1/[\s^2^(Fo^2^)+(0.0716P)^2^+0.0000P] where P=(Fo^2^+2Fc^2^)/3'
_refine_ls_weighting_scheme calc
_refine_ls_wR_factor_gt 0.1054
_refine_ls_wR_factor_ref 0.1100
_reflns_number_gt 3329
_reflns_number_total 3910
_reflns_threshold_expression >2sigma(I)
_cod_data_source_file b902517k.txt
_cod_data_source_block 08jl16lm
_cod_depositor_comments
;
The following automatic conversions were performed:
'_symmetry_cell_setting' value 'Monoclinic' changed to 'monoclinic'
according to '/home/saulius/struct/CIF-dictionaries/cif_core.dic'
dictionary named 'cif_core.dic' version 2.4.1 from 2010-06-29.

Automatic conversion script
Id: cif_fix_enum 1527 2010-12-29 10:47:43Z saulius 
;
_cod_original_cell_volume 3217.9(7)
_cod_original_sg_symbol_H-M C2/c
_cod_database_code 7150657

loop_
_symmetry_equiv_pos_as_xyz
'x, y, z'
'-x, y, -z+1/2'
'x+1/2, y+1/2, z'
'-x+1/2, y+1/2, -z+1/2'
'-x, -y, -z'
'x, -y, z-1/2'
'-x+1/2, -y+1/2, -z'
'x+1/2, -y+1/2, z-1/2'

loop_
_atom_site_label
_atom_site_type_symbol
_atom_site_fract_x
_atom_site_fract_y
_atom_site_fract_z
_atom_site_U_iso_or_equiv
_atom_site_adp_type
_atom_site_occupancy
_atom_site_symmetry_multiplicity
_atom_site_calc_flag
_atom_site_refinement_flags
_atom_site_disorder_assembly
_atom_site_disorder_group
S1 S 0.266707(19) 0.06382(5) 1.10915(2) 0.01799(12) Uani 1 1 d . . .
S2 S 0.33216(2) 0.14743(5) 0.79277(2) 0.01983(12) Uani 1 1 d . . .
S3 S 0.557660(19) 0.25993(5) 1.03180(2) 0.01877(12) Uani 1 1 d . . .
C1 C 0.26807(8) 0.02433(19) 1.02078(8) 0.0163(3) Uani 1 1 d . . .
C2 C 0.32793(7) 0.06578(18) 0.99756(8) 0.0145(3) Uani 1 1 d . . .
C3 C 0.34404(7) 0.08956(19) 0.92438(8) 0.0153(3) Uani 1 1 d . . .
C4 C 0.31262(8) 0.0284(2) 0.86400(9) 0.0179(3) Uani 1 1 d . . .
C5 C 0.38660(8) 0.27185(19) 0.84242(8) 0.0176(3) Uani 1 1 d . . .
C6 C 0.39250(8) 0.21676(19) 0.91035(8) 0.0155(3) Uani 1 1 d . . .
C7 C 0.44550(8) 0.24625(18) 0.96495(8) 0.0153(3) Uani 1 1 d . . .
C8 C 0.50974(8) 0.28582(19) 0.95518(9) 0.0177(3) Uani 1 1 d . . .
C9 C 0.49374(7) 0.19091(19) 1.07778(8) 0.0166(3) Uani 1 1 d . . .
C10 C 0.43664(7) 0.19244(18) 1.03585(8) 0.0149(3) Uani 1 1 d . . .
C11 C 0.37243(7) 0.13168(18) 1.05302(8) 0.0146(3) Uani 1 1 d . . .
C12 C 0.34510(8) 0.14247(18) 1.11604(8) 0.0164(3) Uani 1 1 d . . .
C13 C 0.20458(8) -0.0238(2) 0.98297(9) 0.0206(3) Uani 1 1 d . . .
H13A H 0.1991 0.0347 0.9395 0.031 Uiso 1 1 calc R . .
H13B H 0.1698 0.0036 1.0111 0.031 Uiso 1 1 calc R . .
H13C H 0.2043 -0.1405 0.9742 0.031 Uiso 1 1 calc R . .
C14 C 0.27299(9) -0.1274(2) 0.85117(10) 0.0255(4) Uani 1 1 d . . .
H14A H 0.2740 -0.1910 0.8933 0.038 Uiso 1 1 calc R . .
H14B H 0.2909 -0.1914 0.8153 0.038 Uiso 1 1 calc R . .
H14C H 0.2290 -0.0985 0.8368 0.038 Uiso 1 1 calc R . .
C15 C 0.41182(9) 0.4282(2) 0.81011(9) 0.0241(4) Uani 1 1 d . . .
H15A H 0.4354 0.4925 0.8455 0.036 Uiso 1 1 calc R . .
H15B H 0.3760 0.4916 0.7898 0.036 Uiso 1 1 calc R . .
H15C H 0.4400 0.3993 0.7747 0.036 Uiso 1 1 calc R . .
C16 C 0.54398(9) 0.3238(2) 0.89050(9) 0.0247(4) Uani 1 1 d . . .
H16A H 0.5222 0.2689 0.8512 0.037 Uiso 1 1 calc R . .
H16B H 0.5880 0.2857 0.8967 0.037 Uiso 1 1 calc R . .
H16C H 0.5436 0.4408 0.8825 0.037 Uiso 1 1 calc R . .
C17 C 0.50866(8) 0.1237(2) 1.15011(9) 0.0209(3) Uani 1 1 d . . .
H17A H 0.5088 0.2124 1.1832 0.031 Uiso 1 1 calc R . .
H17B H 0.5504 0.0715 1.1530 0.031 Uiso 1 1 calc R . .
H17C H 0.4763 0.0443 1.1602 0.031 Uiso 1 1 calc R . .
C18 C 0.36761(8) 0.2345(2) 1.18166(9) 0.0203(3) Uani 1 1 d . . .
H18A H 0.3868 0.1582 1.2154 0.030 Uiso 1 1 calc R . .
H18B H 0.3313 0.2878 1.2003 0.030 Uiso 1 1 calc R . .
H18C H 0.3991 0.3160 1.1711 0.030 Uiso 1 1 calc R . .

loop_
_atom_site_aniso_label
_atom_site_aniso_U_11
_atom_site_aniso_U_22
_atom_site_aniso_U_33
_atom_site_aniso_U_23
_atom_site_aniso_U_13
_atom_site_aniso_U_12
S1 0.0180(2) 0.0177(2) 0.0188(2) 0.00020(14) 0.00437(15) -0.00245(14)
S2 0.0238(2) 0.0205(2) 0.0147(2) -0.00062(15) -0.00138(16) 0.00142(15)
S3 0.0156(2) 0.0195(2) 0.0211(2) -0.00118(15) 0.00074(16) -0.00281(14)
C1 0.0174(8) 0.0136(7) 0.0178(8) -0.0004(6) 0.0011(6) -0.0012(6)
C2 0.0152(7) 0.0111(7) 0.0169(7) 0.0008(5) 0.0009(6) 0.0009(5)
C3 0.0163(7) 0.0125(7) 0.0168(8) 0.0007(6) 0.0002(6) 0.0020(6)
C4 0.0188(8) 0.0171(7) 0.0180(8) -0.0005(6) 0.0011(6) 0.0011(6)
C5 0.0187(8) 0.0165(7) 0.0176(8) -0.0009(6) 0.0013(6) 0.0012(6)
C6 0.0174(7) 0.0131(7) 0.0160(7) -0.0011(6) 0.0019(6) 0.0010(6)
C7 0.0178(8) 0.0118(7) 0.0163(8) -0.0002(5) 0.0015(6) 0.0001(5)
C8 0.0197(8) 0.0138(7) 0.0196(8) -0.0008(6) 0.0016(6) -0.0020(6)
C9 0.0162(8) 0.0146(7) 0.0192(8) -0.0011(6) 0.0018(6) -0.0001(6)
C10 0.0169(7) 0.0112(7) 0.0164(7) -0.0001(6) 0.0005(6) 0.0005(6)
C11 0.0163(7) 0.0114(7) 0.0158(7) 0.0013(5) -0.0003(6) 0.0010(5)
C12 0.0175(8) 0.0141(7) 0.0176(8) 0.0022(6) 0.0006(6) -0.0009(6)
C13 0.0171(8) 0.0192(8) 0.0252(9) 0.0002(6) 0.0000(7) -0.0023(6)
C14 0.0272(9) 0.0242(9) 0.0251(9) -0.0070(7) 0.0020(7) -0.0053(7)
C15 0.0322(10) 0.0204(8) 0.0201(8) 0.0043(7) 0.0050(7) -0.0005(7)
C16 0.0230(9) 0.0264(9) 0.0251(9) -0.0002(7) 0.0053(7) -0.0054(7)
C17 0.0200(8) 0.0239(8) 0.0181(8) 0.0009(6) -0.0025(6) 0.0023(6)
C18 0.0250(9) 0.0197(8) 0.0164(8) -0.0011(6) 0.0028(7) -0.0023(6)

loop_
_atom_type_symbol
_atom_type_description
_atom_type_scat_dispersion_real
_atom_type_scat_dispersion_imag
_atom_type_scat_source
C C 0.0033 0.0016 'International Tables Vol C Tables 4.2.6.8 and 6.1.1.4'
H H 0.0000 0.0000 'International Tables Vol C Tables 4.2.6.8 and 6.1.1.4'
S S 0.1246 0.1234 'International Tables Vol C Tables 4.2.6.8 and 6.1.1.4'

loop_
_geom_angle_atom_site_label_1
_geom_angle_atom_site_label_2
_geom_angle_atom_site_label_3
_geom_angle
_geom_angle_site_symmetry_1
_geom_angle_site_symmetry_3
_geom_angle_publ_flag
C1 S1 C12 93.28(8) . . ?
C5 S2 C4 93.87(8) . . ?
C8 S3 C9 93.67(8) . . ?
C2 C1 C13 132.40(15) . . ?
C2 C1 S1 110.66(12) . . ?
C13 C1 S1 116.32(12) . . ?
C1 C2 C11 112.46(14) . . ?
C1 C2 C3 127.36(14) . . ?
C11 C2 C3 118.19(13) . . ?
C4 C3 C6 112.29(14) . . ?
C4 C3 C2 128.84(14) . . ?
C6 C3 C2 117.96(14) . . ?
C3 C4 C14 130.60(15) . . ?
C3 C4 S2 109.89(12) . . ?
C14 C4 S2 119.10(12) . . ?
C6 C5 C15 130.49(15) . . ?
C6 C5 S2 109.87(12) . . ?
C15 C5 S2 119.04(12) . . ?
C5 C6 C3 112.78(14) . . ?
C5 C6 C7 128.96(15) . . ?
C3 C6 C7 117.38(13) . . ?
C8 C7 C10 112.62(14) . . ?
C8 C7 C6 127.18(14) . . ?
C10 C7 C6 118.51(13) . . ?
C7 C8 C16 132.09(15) . . ?
C7 C8 S3 110.39(12) . . ?
C16 C8 S3 116.98(12) . . ?
C10 C9 C17 130.59(15) . . ?
C10 C9 S3 110.52(12) . . ?
C17 C9 S3 118.47(12) . . ?
C9 C10 C7 112.77(14) . . ?
C9 C10 C11 127.66(14) . . ?
C7 C10 C11 119.25(14) . . ?
C12 C11 C2 112.87(14) . . ?
C12 C11 C10 127.71(14) . . ?
C2 C11 C10 119.14(13) . . ?
C11 C12 C18 130.23(14) . . ?
C11 C12 S1 110.66(12) . . ?
C18 C12 S1 118.11(11) . . ?
C1 C13 H13A 109.5 . . ?
C1 C13 H13B 109.5 . . ?
H13A C13 H13B 109.5 . . ?
C1 C13 H13C 109.5 . . ?
H13A C13 H13C 109.5 . . ?
H13B C13 H13C 109.5 . . ?
C4 C14 H14A 109.5 . . ?
C4 C14 H14B 109.5 . . ?
H14A C14 H14B 109.5 . . ?
C4 C14 H14C 109.5 . . ?
H14A C14 H14C 109.5 . . ?
H14B C14 H14C 109.5 . . ?
C5 C15 H15A 109.5 . . ?
C5 C15 H15B 109.5 . . ?
H15A C15 H15B 109.5 . . ?
C5 C15 H15C 109.5 . . ?
H15A C15 H15C 109.5 . . ?
H15B C15 H15C 109.5 . . ?
C8 C16 H16A 109.5 . . ?
C8 C16 H16B 109.5 . . ?
H16A C16 H16B 109.5 . . ?
C8 C16 H16C 109.5 . . ?
H16A C16 H16C 109.5 . . ?
H16B C16 H16C 109.5 . . ?
C9 C17 H17A 109.5 . . ?
C9 C17 H17B 109.5 . . ?
H17A C17 H17B 109.5 . . ?
C9 C17 H17C 109.5 . . ?
H17A C17 H17C 109.5 . . ?
H17B C17 H17C 109.5 . . ?
C12 C18 H18A 109.5 . . ?
C12 C18 H18B 109.5 . . ?
H18A C18 H18B 109.5 . . ?
C12 C18 H18C 109.5 . . ?
H18A C18 H18C 109.5 . . ?
H18B C18 H18C 109.5 . . ?

loop_
_geom_bond_atom_site_label_1
_geom_bond_atom_site_label_2
_geom_bond_distance
_geom_bond_site_symmetry_2
_geom_bond_publ_flag
S1 C1 1.7330(17) . ?
S1 C12 1.7389(16) . ?
S2 C5 1.7419(17) . ?
S2 C4 1.7486(17) . ?
S3 C8 1.7260(17) . ?
S3 C9 1.7395(16) . ?
C1 C2 1.390(2) . ?
C1 C13 1.504(2) . ?
C2 C11 1.457(2) . ?
C2 C3 1.485(2) . ?
C3 C4 1.380(2) . ?
C3 C6 1.477(2) . ?
C4 C14 1.515(2) . ?
C5 C6 1.378(2) . ?
C5 C15 1.521(2) . ?
C6 C7 1.479(2) . ?
C7 C8 1.395(2) . ?
C7 C10 1.457(2) . ?
C8 C16 1.511(2) . ?
C9 C10 1.379(2) . ?
C9 C17 1.505(2) . ?
C10 C11 1.479(2) . ?
C11 C12 1.380(2) . ?
C12 C18 1.509(2) . ?
C13 H13A 0.9600 . ?
C13 H13B 0.9600 . ?
C13 H13C 0.9600 . ?
C14 H14A 0.9600 . ?
C14 H14B 0.9600 . ?
C14 H14C 0.9600 . ?
C15 H15A 0.9600 . ?
C15 H15B 0.9600 . ?
C15 H15C 0.9600 . ?
C16 H16A 0.9600 . ?
C16 H16B 0.9600 . ?
C16 H16C 0.9600 . ?
C17 H17A 0.9600 . ?
C17 H17B 0.9600 . ?
C17 H17C 0.9600 . ?
C18 H18A 0.9600 . ?
C18 H18B 0.9600 . ?
C18 H18C 0.9600 . ?
